data_4349743
loop_
_publ_author_name
'Wang, Yilin'
'Wang, Yunchen'
'Su, Jie'
'Song, Xiaowei'
'Wan, Wei'
'Yu, Jihong'

_publ_section_title
;
 Interrupted silicogermanate with 10-ring channels: synthesis and
 structure determination by combining rotation electron diffraction and
 powder X-ray diffraction
;
_journal_issue 10
_journal_name_full 'Inorganic Chemistry Frontiers'
_journal_page_first 1654
_journal_paper_doi 10.1039/C7QI00309A
_journal_volume 4
_journal_year 2017
_chemical_formula_sum 'C9 H15 F Ge6.11 N O13.75 Si0.64'
_chemical_formula_weight 837.98
_space_group_IT_number 42
_space_group_name_Hall 'F -2 -2'
_space_group_name_H-M_alt 'F m 2 m'
_symmetry_cell_setting orthorhombic
_symmetry_Int_Tables_number 42
_symmetry_space_group_name_Hall 'F -2 -2'
_symmetry_space_group_name_H-M 'F m 2 m'
_audit_update_record
;
2017-07-27 deposited with the CCDC.
2017-08-02 downloaded from the CCDC.
;
_cell_angle_alpha 90
_cell_angle_beta 90
_cell_angle_gamma 90
_cell_formula_units_Z 16
_cell_length_a 13.9117(2)
_cell_length_b 18.2980(3)
_cell_length_c 32.7800(6)
_cell_measurement_reflns_used 1501
_cell_measurement_temperature 100
_cell_measurement_theta_max 28
_cell_measurement_theta_min 0.6
_cell_volume 8344.4(2)
_diffrn_ambient_temperature 100
_diffrn_measurement_device_type synchrotron
_diffrn_radiation_probe x-ray
_diffrn_radiation_source synchrotron
_diffrn_radiation_type synchrotron
_diffrn_radiation_wavelength 0.459255
_exptl_absorpt_coefficient_mu 2.672
_exptl_crystal_colour colorless
_exptl_crystal_density_diffrn 2.668
_exptl_crystal_description powder
_pd_calc_method 'Rietveld Refinement'
_pd_proc_ls_background_function 'Chebychev polynomial'
_pd_proc_ls_pref_orient_corr ' ?                                                                         '
_pd_proc_ls_profile_function 'Pearson VII peak type'
_pd_proc_ls_prof_R_factor 0.09023
_pd_proc_ls_prof_wR_expected 0.04201
_pd_proc_ls_prof_wR_factor 0.11868
_refine_ls_goodness_of_fit_all 2.825
_refine_ls_number_parameters 160
_refine_ls_R_I_factor 0.04481
_reflns_number_total 1501
_cod_data_source_file c7qi00309a2.cif
_cod_data_source_block I
_cod_depositor_comments
;
The following automatic conversions were performed:

data item '_diffrn_radiation_probe' value 'X-ray' was changed to
'x-ray' in accordance with the
/home/saulius/struct/COD-crude-data/automatic-downloads/DataCite-retrospective/RSC/depositions/lib/dictionaries/cif_core.dic
dictionary named 'cif_core.dic' version 2.4.2 last updated on
2011-04-26.

Automatic conversion script
Id: cif_fix_values 6909 2019-04-08 15:41:33Z antanas 
;
_cod_original_sg_symbol_Hall 'F -2x;2y;-2z'
_cod_original_formula_sum 'C9 H15 F1 Ge6.11 N O13.75 Si0.64'
_cod_database_code 4349743

loop_
_space_group_symop_id
_space_group_symop_operation_xyz
1 x,y,z
2 -x,y,-z
3 -x,y,z
4 x,y,-z
5 x,y+1/2,z+1/2
6 -x,y+1/2,-z+1/2
7 -x,y+1/2,z+1/2
8 x,y+1/2,-z+1/2
9 x+1/2,y,z+1/2
10 -x+1/2,y,-z+1/2
11 -x+1/2,y,z+1/2
12 x+1/2,y,-z+1/2
13 x+1/2,y+1/2,z
14 -x+1/2,y+1/2,-z
15 -x+1/2,y+1/2,z
16 x+1/2,y+1/2,-z

loop_
_atom_site_label
_atom_site_type_symbol
_atom_site_fract_x
_atom_site_fract_y
_atom_site_fract_z
_atom_site_adp_type
_atom_site_U_iso_or_equiv
_atom_site_site_symmetry_multiplicity
_atom_site_occupancy
_atom_site_calc_flag
Ge1 Ge 0.88870(14) 0.00937(12) 0.21210(6) Uiso 0.0193(5) 16 1 d
Ge2 Ge 0.88141(16) 0.88495(11) 0.28173(6) Uiso 0.0193(5) 16 1 d
Si3 Si 0.11129(15) 0.13208(11) 0.28164(6) Uiso 0.0193(5) 16 0.2214(6) d
Ge3 Ge 0.11129(15) 0.13208(11) 0.28164(6) Uiso 0.0193(5) 16 0.779(2) d
Si4 Si 0.25 0.74972(12) 0.25 Uiso 0.0193(5) 8 0.2038(10) d
Ge4 Ge 0.25 0.74972(12) 0.25 Uiso 0.0193(5) 8 0.796(4) d
Si5 Si 0.3886(3) 0.14779(12) 0 Uiso 0.0193(5) 8 0.1686(9) d
Ge5 Ge 0.3886(3) 0.14779(12) 0 Uiso 0.0193(5) 8 0.498(3) d
Si6 Si 0.6114(5) 0.89666(12) 0 Uiso 0.0193(5) 8 0.1837(10) d
Ge6 Ge 0.6114(5) 0.89666(12) 0 Uiso 0.0193(5) 8 0.816(4) d
Si7 Si 0.80236(13) 0.00509(12) 0.34299(7) Uiso 0.0193(5) 16 0.1384(4) d
Ge7 Ge 0.80236(13) 0.00509(12) 0.34299(7) Uiso 0.0193(5) 16 0.862(2) d
Ge8 Ge 0.88782(14) 0.01979(10) 0.43074(6) Uiso 0.0193(5) 16 1 d
O1 O 0 0.6712(3) 0.21297(19) Uiso 0.0274(16) 8 1 d
O2 O 0 0.3656(3) 0.2190(2) Uiso 0.0274(16) 8 1 d
O3 O 0.8295(2) 0.8023(2) 0.27516(12) Uiso 0.0274(16) 16 1 d
O4 O 0.1940(2) 0.1978(2) 0.28527(11) Uiso 0.0274(16) 16 1 d
O5 O 0.8485(2) 0.9402(2) 0.24266(14) Uiso 0.0274(16) 16 1 d
O6 O 0.1192(3) 0.09297(18) 0.23549(12) Uiso 0.0274(16) 16 1 d
O7 O 0.8474(3) 0.9219(2) 0.32864(11) Uiso 0.0274(16) 16 1 d
O8 O 0.1318(2) 0.07232(18) 0.32069(12) Uiso 0.0274(16) 16 1 d
O9 O 0 0.4912(4) 0.30531(12) Uiso 0.0274(16) 8 1 d
O10 O 0.6846(2) 0.0120(5) 0.32970(10) Uiso 0.0274(16) 16 1 d
O11 O 0.3241(5) 0.2234(5) 0 Uiso 0.0274(16) 8 0.6667 d
O12 O 0.6944(3) 0.8312(3) 0 Uiso 0.0274(16) 8 1 d
O13 O 0.8733(3) 0.9462(2) 0.45842(11) Uiso 0.0274(16) 16 1 d
O14 O 0.1336(3) 0.0980(2) 0.45778(11) Uiso 0.0274(16) 16 1 d
O15 O 0 0.6785(3) 0 Uiso 0.0274(16) 4 0.6667 d
O16 O 0 0.3611(3) 0 Uiso 0.0274(16) 4 1 d
O17 O 0 0.5221(5) 0.09006(16) Uiso 0.0274(16) 8 1 d
O18 O 0.8052(3) 0.0144(5) 0.39376(9) Uiso 0.0274(16) 16 1 d
F1 F 0 0.51979(10) 0 Uiso 0.110(14) 4 0.6667 d
F2 F 0 0.5072(8) 0.22480(19) Uiso 0.110(14) 8 1 d
Si9 Ge 0.28318(17) 0.74516(14) 0.01784(6) Uiso 0.0193(5) 16 0.3333 d
O19 O 0.2827(7) 0.7448(9) 0.0707(3) Uiso 0.0274(16) 16 0.3333 d
O20 F 0.3660(4) 0.6821(4) 0 Uiso 0.0274(16) 8 0.6667 d
Ge10 Ge 0 0.6028(14) 0 Uiso 0.0193(5) 4 0.3333 d
O21 O 0 0.722(7) 0 Uiso 0.0274(16) 4 0.3333 d
O22 O 0 0.477(9) 0 Uiso 0.0274(16) 4 0.3333 d
N1 N 0.5 0.1632(12) 0.39366(15) Uiso 0.146(7) 8 1 d
N2 N 0.5 -0.2026(12) 0.39504(15) Uiso 0.146(7) 8 1 d
C1 C 0.44489 0.2737(12) 0.35899(15) Uiso 0.146(7) 16 1 d
C2 C 0.58777 0.2073(12) 0.38384(15) Uiso 0.146(7) 16 1 d
C3 C 0.5 0.0945(12) 0.36831(15) Uiso 0.146(7) 8 1 d
C4 C 0.41329 -0.2496(12) 0.38931(15) Uiso 0.146(7) 16 1 d
C5 C 0.44473 -0.3265(12) 0.40213(15) Uiso 0.146(7) 16 1 d
C6 C 0.5 -0.1404(12) 0.36498(15) Uiso 0.146(7) 8 1 d
C7 C 0.5 0.1418(12) 0.43780(15) Uiso 0.146(7) 8 1 d
C8 C 0.5 -0.1746(12) 0.43780(15) Uiso 0.146(7) 8 1 d
C9 C 0.5 0.0589(12) 0.43780(15) Uiso 0.146(7) 8 1 d
C10 C 0.41342 0.0213(12) 0.43780(15) Uiso 0.146(7) 16 1 d
C11 C 0.41339 -0.0538(12) 0.43780(15) Uiso 0.146(7) 16 1 d
C12 C 0.5 -0.0916(12) 0.43780(15) Uiso 0.146(7) 8 1 d
H1a H 0.42137 0.3178(12) 0.37138(15) Uiso 0.175(9) 16 1 d
H1b H 0.42136 0.2698(12) 0.33152(15) Uiso 0.175(9) 16 1 d
H2a H 0.61833 0.2233(12) 0.40860(15) Uiso 0.175(9) 16 1 d
H2b H 0.63191 0.1784(12) 0.36801(15) Uiso 0.175(9) 16 1 d
H3a H 0.5 0.1073(12) 0.33990(15) Uiso 0.175(9) 8 1 d
H3b H 0.44345 0.0661(12) 0.37436(15) Uiso 0.175(9) 16 1 d
H4a H 0.39373 -0.2495(12) 0.36120(15) Uiso 0.175(9) 16 1 d
H4b H 0.36164 -0.2328(12) 0.40641(15) Uiso 0.175(9) 16 1 d
H5a H 0.42099 -0.3620(12) 0.38304(15) Uiso 0.175(9) 16 1 d
H5b H 0.42113 -0.3372(12) 0.42906(15) Uiso 0.175(9) 16 1 d
H6a H 0.5 -0.0947(12) 0.37954(15) Uiso 0.175(9) 8 1 d
H6b H 0.44343 -0.1433(12) 0.34803(15) Uiso 0.175(9) 16 1 d
H7 H 0.4432 0.1599(12) 0.45110(15) Uiso 0.175(9) 16 1 d
H8 H 0.44354 -0.1919(12) 0.45171(15) Uiso 0.175(9) 16 1 d
H10 H 0.35362 0.0477(12) 0.43780(15) Uiso 0.175(9) 16 1 d
H11 H 0.35357 -0.0802(12) 0.43780(15) Uiso 0.175(9) 16 1 d

loop_
_atom_type_symbol
_atom_type_scat_dispersion_real
_atom_type_scat_dispersion_imag
_atom_type_scat_source
C 0.0033 0.0016 'International Tables Vol C tables 4.2.6.8 and 6.1.1.1'
H 0.0000 0.0000 'International Tables Vol C tables 4.2.6.8 and 6.1.1.1'
F 0.0171 0.0103 'International Tables Vol C tables 4.2.6.8 and 6.1.1.1'
Ge 0.1547 1.8001 'International Tables Vol C tables 4.2.6.8 and 6.1.1.1'
N 0.0061 0.0033 'International Tables Vol C tables 4.2.6.8 and 6.1.1.1'
O 0.0106 0.0060 'International Tables Vol C tables 4.2.6.8 and 6.1.1.1'
Si 0.0817 0.0704 'International Tables Vol C tables 4.2.6.8 and 6.1.1.1'

loop_
_geom_angle_atom_site_label_1
_geom_angle_atom_site_label_2
_geom_angle_atom_site_label_3
_geom_angle_site_symmetry_1
_geom_angle_site_symmetry_3
_geom_angle
O5 Ge1 O6 1_545 3_655 112.2(2)
O5 Ge1 O9 1_545 6_645 110.7(3)
O5 Ge1 O10 1_545 10_655 107.2(3)
O6 Ge1 O9 3_655 6_645 112.8(3)
O6 Ge1 O10 3_655 10_655 107.2(3)
O9 Ge1 O10 6_645 10_655 106.4(2)
O2 Ge2 O3 6_655 . 103.2(2)
O2 Ge2 O5 6_655 . 112.2(3)
O2 Ge2 O7 6_655 . 111.0(3)
O3 Ge2 O5 . . 108.8(2)
O3 Ge2 O7 . . 110.1(2)
O5 Ge2 O7 . . 111.2(2)
O1 Si3 O4 6_545 . 108.3(2)
O1 Si3 O6 6_545 . 109.3(3)
O1 Si3 O8 6_545 . 109.9(3)
O4 Si3 O6 . . 109.1(2)
O4 Si3 O8 . . 107.0(2)
O6 Si3 O8 . . 113.1(2)
O1 Ge3 O4 6_545 . 108.3(2)
O1 Ge3 O6 6_545 . 109.3(3)
O1 Ge3 O8 6_545 . 109.9(3)
O4 Ge3 O6 . . 109.1(2)
O4 Ge3 O8 . . 107.0(2)
O6 Ge3 O8 . . 113.1(2)
O3 Si4 O3 3_655 12_455 110.3(2)
O3 Si4 O4 3_655 15_555 106.84(18)
O3 Si4 O4 3_655 8_555 110.73(16)
O3 Si4 O4 12_455 15_555 110.73(16)
O3 Si4 O4 12_455 8_555 106.84(18)
O4 Si4 O4 15_555 8_555 111.5(2)
O3 Ge4 O3 3_655 12_455 110.3(2)
O3 Ge4 O4 3_655 15_555 106.84(18)
O3 Ge4 O4 3_655 8_555 110.73(16)
O3 Ge4 O4 12_455 15_555 110.73(16)
O3 Ge4 O4 12_455 8_555 106.84(18)
O4 Ge4 O4 15_555 8_555 111.5(2)
O11 Si5 O14 . 10_555 110.7(2)
O11 Si5 O14 . 11_554 110.7(2)
O11 Si5 O15 . 13_545 103.1(4)
O14 Si5 O14 10_555 11_554 110.4(2)
O14 Si5 O15 10_555 13_545 110.9(2)
O14 Si5 O15 11_554 13_545 110.9(2)
O11 Ge5 O14 . 10_555 110.7(2)
O11 Ge5 O14 . 11_554 110.7(2)
O11 Ge5 O15 . 13_545 103.1(4)
O14 Ge5 O14 10_555 11_554 110.4(2)
O14 Ge5 O15 10_555 13_545 110.9(2)
O14 Ge5 O15 11_554 13_545 110.9(2)
O12 Si6 O13 . 10_655 107.9(3)
O12 Si6 O13 . 11_654 107.9(3)
O12 Si6 O16 . 13_555 111.2(3)
O13 Si6 O13 10_655 11_654 111.3(2)
O13 Si6 O16 10_655 13_555 109.3(3)
O13 Si6 O16 11_654 13_555 109.3(3)
O12 Ge6 O13 . 10_655 107.9(3)
O12 Ge6 O13 . 11_654 107.9(3)
O12 Ge6 O16 . 13_555 111.2(3)
O13 Ge6 O13 10_655 11_654 111.3(2)
O13 Ge6 O16 10_655 13_555 109.3(3)
O13 Ge6 O16 11_654 13_555 109.3(3)
O7 Si7 O8 1_545 3_655 109.2(2)
O7 Si7 O10 1_545 . 110.4(3)
O7 Si7 O18 1_545 . 110.8(3)
O8 Si7 O10 3_655 . 110.8(3)
O8 Si7 O18 3_655 . 110.0(3)
O10 Si7 O18 . . 105.7(2)
O7 Ge7 O8 1_545 3_655 109.2(2)
O7 Ge7 O10 1_545 . 110.4(3)
O7 Ge7 O18 1_545 . 110.8(3)
O8 Ge7 O10 3_655 . 110.8(3)
O8 Ge7 O18 3_655 . 110.0(3)
O10 Ge7 O18 . . 105.7(2)
O13 Ge8 O14 1_545 3_655 112.3(2)
O13 Ge8 O17 1_545 6_645 110.8(3)
O13 Ge8 O18 1_545 . 105.6(3)
O14 Ge8 O17 3_655 6_645 110.3(3)
O14 Ge8 O18 3_655 . 107.8(3)
O17 Ge8 O18 6_645 . 109.9(2)
O11 Si9 O12 14_555 2_655 105.5(3)
O11 Si9 O19 14_555 . 110.5(4)
O11 Si9 O20 14_555 . 108.7(3)
O12 Si9 O19 2_655 . 110.2(5)
O12 Si9 O20 2_655 . 112.1(3)
O19 Si9 O20 . . 109.7(5)
O14 Ge10 O14 5_554 6_555 175.7(13)
O14 Ge10 O14 5_554 7_554 106.56(14)
O14 Ge10 O14 5_554 8_555 73.27(13)
O14 Ge10 O21 5_554 . 92.1(6)
O14 Ge10 O22 5_554 . 87.9(6)
O14 Ge10 O14 6_555 7_554 73.27(13)
O14 Ge10 O14 6_555 8_555 106.56(14)
O14 Ge10 O21 6_555 . 92.1(6)
O14 Ge10 O22 6_555 . 87.9(6)
O14 Ge10 O14 7_554 8_555 175.7(13)
O14 Ge10 O21 7_554 . 92.1(6)
O14 Ge10 O22 7_554 . 87.9(6)
O14 Ge10 O21 8_555 . 92.1(6)
O14 Ge10 O22 8_555 . 87.9(6)
O21 Ge10 O22 . . 180.0(5)

loop_
_geom_bond_atom_site_label_1
_geom_bond_atom_site_label_2
_geom_bond_site_symmetry_2
_geom_bond_distance
Ge1 O5 1_545 1.709(5)
Ge1 O6 3_655 1.715(4)
Ge1 O9 6_645 1.683(3)
Ge1 O10 10_655 1.709(4)
Ge2 O2 6_655 1.688(2)
Ge2 O3 . 1.690(4)
Ge2 O5 . 1.694(5)
Ge2 O7 . 1.745(4)
Si3 O1 6_545 1.714(3)
Si3 O4 . 1.669(4)
Si3 O6 . 1.677(4)
Si3 O8 . 1.708(4)
Ge3 O1 6_545 1.714(3)
Ge3 O4 . 1.669(4)
Ge3 O6 . 1.677(4)
Ge3 O8 . 1.708(4)
Si4 O3 3_655 1.682(4)
Si4 O3 12_455 1.682(4)
Si4 O4 15_555 1.687(4)
Si4 O4 8_555 1.687(4)
Ge4 O3 3_655 1.682(4)
Ge4 O3 12_455 1.682(4)
Ge4 O4 15_555 1.687(4)
Ge4 O4 8_555 1.687(4)
Si5 O11 . 1.648(9)
Si5 O14 10_555 1.685(4)
Si5 O14 11_554 1.685(4)
Si5 O15 13_545 1.649(5)
Ge5 O11 . 1.648(9)
Ge5 O14 10_555 1.685(4)
Ge5 O14 11_554 1.685(4)
Ge5 O15 13_545 1.649(5)
Si6 O12 . 1.663(7)
Si6 O13 10_655 1.651(4)
Si6 O13 11_654 1.651(4)
Si6 O16 13_555 1.681(7)
Ge6 O12 . 1.663(7)
Ge6 O13 10_655 1.651(4)
Ge6 O13 11_654 1.651(4)
Ge6 O16 13_555 1.681(7)
Si7 O7 1_545 1.711(4)
Si7 O8 3_655 1.699(4)
Si7 O10 . 1.699(3)
Si7 O18 . 1.673(4)
Ge7 O7 1_545 1.711(4)
Ge7 O8 3_655 1.699(4)
Ge7 O10 . 1.699(3)
Ge7 O18 . 1.673(4)
Ge8 O13 1_545 1.636(4)
Ge8 O14 3_655 1.710(4)
Ge8 O17 6_645 1.704(3)
Ge8 O18 . 1.674(4)
Si9 O11 14_555 1.651(7)
Si9 O12 2_655 1.709(6)
Si9 O19 . 1.734(9)
Si9 O20 . 1.732(7)
Ge10 O14 5_554 2.319(4)
Ge10 O14 6_555 2.319(4)
Ge10 O14 7_554 2.319(4)
Ge10 O14 8_555 2.319(4)
Ge10 O21 . 2.19(14)
Ge10 O22 . 2.31(16)
